data_4060664
_publ_section_title
;
 A Rare Example of Efficient Alkene Hydrogenation Mediated by a
 Neutral Ir(I) Complex
;
_journal_name_full Organometallics
_journal_paper_doi 10.1021/om050909w
_journal_year 2006
_chemical_formula_moiety 'C23 H32 Ir O P'
_chemical_formula_sum 'C23 H32 Ir O P'
_chemical_formula_weight 547.66
_space_group_IT_number 14
_symmetry_cell_setting monoclinic
_symmetry_space_group_name_Hall '-P 2ybc'
_symmetry_space_group_name_H-M 'P 1 21/c 1'
_cell_angle_alpha 90.00
_cell_angle_beta 113.8990(16)
_cell_angle_gamma 90.00
_cell_formula_units_Z 8
_cell_length_a 23.180(2)
_cell_length_b 7.4095(8)
_cell_length_c 26.823(3)
_cell_measurement_temperature 193(2)
_cell_volume 4211.8(8)
_diffrn_ambient_temperature 193(2)
_exptl_crystal_density_diffrn 1.727
_cod_depositor_comments
;
The following automatic conversions were performed:
'_symmetry_cell_setting' value 'Monoclinic' changed to 'monoclinic'
according to '/home/saulius/struct/CIF-dictionaries/cif_core.dic'
dictionary named 'cif_core.dic' version 2.4.1 from 2010-06-29.

Automatic conversion script
Id: cif_fix_enum 1527 2010-12-29 10:47:43Z saulius 
;
_cod_original_sg_symbol_H-M 'P 21/c'
_cod_database_code 4060664

loop_
_symmetry_equiv_pos_as_xyz
'x, y, z'
'-x, y+1/2, -z+1/2'
'-x, -y, -z'
'x, -y-1/2, z-1/2'

loop_
_atom_site_label
_atom_site_type_symbol
_atom_site_fract_x
_atom_site_fract_y
_atom_site_fract_z
_atom_site_U_iso_or_equiv
_atom_site_adp_type
_atom_site_occupancy
_atom_site_symmetry_multiplicity
_atom_site_calc_flag
_atom_site_refinement_flags
_atom_site_disorder_assembly
_atom_site_disorder_group
IrA Ir 0.358034(8) 0.34443(3) 0.636718(8) 0.02175(6) Uani 1 1 d . . .
P1A P 0.40237(6) 0.38361(18) 0.57389(5) 0.0212(3) Uani 1 1 d . . .
O1A O 0.28691(15) 0.2162(5) 0.57345(14) 0.0253(8) Uani 1 1 d . . .
C1A C 0.2491(2) 0.0998(7) 0.4794(2) 0.0260(11) Uani 1 1 d . . .
H1AA H 0.2419 -0.0246 0.4891 0.031 Uiso 1 1 calc R . .
H1BA H 0.2082 0.1640 0.4634 0.031 Uiso 1 1 calc R . .
C2A C 0.2955(2) 0.1994(7) 0.5286(2) 0.0204(10) Uani 1 1 d . . .
C3A C 0.3457(2) 0.2620(7) 0.5184(2) 0.0229(11) Uani 1 1 d . . .
C3AA C 0.3389(2) 0.1954(7) 0.4649(2) 0.0233(11) Uani 1 1 d . . .
C4A C 0.3774(3) 0.2108(8) 0.4362(2) 0.0313(13) Uani 1 1 d . . .
H4A H 0.4164 0.2737 0.4516 0.038 Uiso 1 1 calc R . .
C5A C 0.3577(3) 0.1325(9) 0.3848(2) 0.0385(15) Uani 1 1 d . . .
H5A H 0.3834 0.1443 0.3649 0.046 Uiso 1 1 calc R . .
C6A C 0.3020(3) 0.0389(9) 0.3620(3) 0.0415(15) Uani 1 1 d . . .
H6A H 0.2897 -0.0140 0.3270 0.050 Uiso 1 1 calc R . .
C7A C 0.2634(3) 0.0213(8) 0.3904(2) 0.0356(14) Uani 1 1 d . . .
H7A H 0.2249 -0.0440 0.3748 0.043 Uiso 1 1 calc R . .
C7AA C 0.2814(2) 0.0992(7) 0.4410(2) 0.0261(11) Uani 1 1 d . . .
C11A C 0.4370(2) 0.3935(9) 0.7108(2) 0.0328(13) Uani 1 1 d . . .
H11A H 0.4786 0.3799 0.7083 0.039 Uiso 1 1 calc R . .
C12A C 0.4055(3) 0.5567(8) 0.6891(2) 0.0365(14) Uani 1 1 d . . .
H12A H 0.4289 0.6395 0.6744 0.044 Uiso 1 1 calc R . .
C13A C 0.3617(3) 0.6514(9) 0.7104(3) 0.0492(17) Uani 1 1 d . . .
H13A H 0.3876 0.7103 0.7455 0.059 Uiso 1 1 calc R . .
H13B H 0.3385 0.7475 0.6843 0.059 Uiso 1 1 calc R . .
C14A C 0.3142(3) 0.5286(9) 0.7190(3) 0.0436(16) Uani 1 1 d . . .
H14A H 0.3324 0.4816 0.7568 0.052 Uiso 1 1 calc R . .
H14B H 0.2759 0.5988 0.7141 0.052 Uiso 1 1 calc R . .
C15A C 0.2960(2) 0.3720(9) 0.6794(2) 0.0331(14) Uani 1 1 d . . .
H15A H 0.2500 0.3666 0.6551 0.040 Uiso 1 1 calc R . .
C16A C 0.3257(3) 0.2033(8) 0.6912(2) 0.0320(13) Uani 1 1 d . . .
H16A H 0.2971 0.0989 0.6743 0.038 Uiso 1 1 calc R . .
C17A C 0.3815(3) 0.1585(9) 0.7432(3) 0.0411(15) Uani 1 1 d . . .
H17A H 0.3994 0.0416 0.7386 0.049 Uiso 1 1 calc R . .
H17B H 0.3670 0.1445 0.7730 0.049 Uiso 1 1 calc R . .
C18A C 0.4331(3) 0.3016(9) 0.7595(2) 0.0347(14) Uani 1 1 d . . .
H18A H 0.4247 0.3933 0.7826 0.042 Uiso 1 1 calc R . .
H18B H 0.4742 0.2445 0.7814 0.042 Uiso 1 1 calc R . .
C21A C 0.4061(2) 0.6208(8) 0.5535(2) 0.0294(12) Uani 1 1 d . . .
H21A H 0.4407 0.6814 0.5847 0.035 Uiso 1 1 calc R . .
C22A C 0.4211(3) 0.6427(9) 0.5036(3) 0.0436(16) Uani 1 1 d . . .
H22A H 0.4609 0.5811 0.5099 0.052 Uiso 1 1 calc R . .
H22B H 0.4251 0.7713 0.4970 0.052 Uiso 1 1 calc R . .
H22C H 0.3871 0.5898 0.4717 0.052 Uiso 1 1 calc R . .
C23A C 0.3448(3) 0.7172(8) 0.5451(3) 0.0375(14) Uani 1 1 d . . .
H23A H 0.3362 0.7036 0.5778 0.045 Uiso 1 1 calc R . .
H23B H 0.3100 0.6643 0.5137 0.045 Uiso 1 1 calc R . .
H23C H 0.3486 0.8456 0.5383 0.045 Uiso 1 1 calc R . .
C24A C 0.4801(2) 0.2850(8) 0.5850(2) 0.0297(12) Uani 1 1 d . . .
H24A H 0.4832 0.2784 0.5490 0.036 Uiso 1 1 calc R . .
C25A C 0.4816(3) 0.0913(10) 0.6061(3) 0.057(2) Uani 1 1 d . . .
H25A H 0.4454 0.0238 0.5805 0.069 Uiso 1 1 calc R . .
H25B H 0.4797 0.0947 0.6419 0.069 Uiso 1 1 calc R . .
H25C H 0.5208 0.0320 0.6093 0.069 Uiso 1 1 calc R . .
C26A C 0.5360(2) 0.3946(10) 0.6237(3) 0.0452(17) Uani 1 1 d . . .
H26A H 0.5338 0.5176 0.6096 0.054 Uiso 1 1 calc R . .
H26B H 0.5755 0.3377 0.6267 0.054 Uiso 1 1 calc R . .
H26C H 0.5348 0.3990 0.6598 0.054 Uiso 1 1 calc R . .
IrB Ir 0.131909(8) 0.75978(3) 0.112682(8) 0.01982(6) Uani 1 1 d . . .
P1B P 0.09063(6) 0.81608(18) 0.17674(5) 0.0192(3) Uani 1 1 d . . .
O1B O 0.20282(15) 0.6300(5) 0.17584(14) 0.0239(8) Uani 1 1 d . . .
C1B C 0.2462(2) 0.5444(8) 0.2732(2) 0.0262(11) Uani 1 1 d . . .
H1AB H 0.2512 0.4146 0.2671 0.031 Uiso 1 1 calc R . .
H1BB H 0.2877 0.6051 0.2848 0.031 Uiso 1 1 calc R . .
C2B C 0.1974(2) 0.6324(7) 0.2226(2) 0.0219(11) Uani 1 1 d . . .
C3B C 0.1496(2) 0.7061(7) 0.2335(2) 0.0197(10) Uani 1 1 d . . .
C3AB C 0.1607(2) 0.6662(7) 0.2903(2) 0.0218(10) Uani 1 1 d . . .
C4B C 0.1260(2) 0.7000(8) 0.3208(2) 0.0279(12) Uani 1 1 d . . .
H4B H 0.0864 0.7594 0.3046 0.033 Uiso 1 1 calc R . .
C5B C 0.1492(3) 0.6468(9) 0.3751(2) 0.0350(14) Uani 1 1 d . . .
H5B H 0.1259 0.6737 0.3963 0.042 Uiso 1 1 calc R . .
C6B C 0.2060(3) 0.5549(9) 0.3987(2) 0.0388(15) Uani 1 1 d . . .
H6B H 0.2213 0.5187 0.4358 0.047 Uiso 1 1 calc R . .
C7B C 0.2408(3) 0.5156(8) 0.3680(2) 0.0357(14) Uani 1 1 d . . .
H7B H 0.2795 0.4515 0.3838 0.043 Uiso 1 1 calc R . .
C7AB C 0.2180(2) 0.5713(7) 0.3143(2) 0.0277(12) Uani 1 1 d . . .
C11B C 0.0864(3) 0.9750(8) 0.0603(2) 0.0301(12) Uani 1 1 d . . .
H11B H 0.0643 1.0607 0.0755 0.036 Uiso 1 1 calc R . .
C12B C 0.0528(2) 0.8154(8) 0.0390(2) 0.0280(12) Uani 1 1 d . . .
H12B H 0.0114 0.8077 0.0422 0.034 Uiso 1 1 calc R . .
C13B C 0.0542(3) 0.7160(8) -0.0103(2) 0.0331(13) Uani 1 1 d . . .
H13C H 0.0125 0.6601 -0.0310 0.040 Uiso 1 1 calc R . .
H13D H 0.0621 0.8040 -0.0346 0.040 Uiso 1 1 calc R . .
C14B C 0.1048(3) 0.5700(9) 0.0056(2) 0.0344(13) Uani 1 1 d . . .
H14C H 0.0861 0.4545 0.0103 0.041 Uiso 1 1 calc R . .
H14D H 0.1187 0.5542 -0.0244 0.041 Uiso 1 1 calc R . .
C15B C 0.1615(2) 0.6109(8) 0.0573(2) 0.0280(12) Uani 1 1 d . . .
H15B H 0.1886 0.5037 0.0741 0.034 Uiso 1 1 calc R . .
C16B C 0.1936(2) 0.7749(8) 0.0691(2) 0.0310(13) Uani 1 1 d . . .
H16B H 0.2395 0.7644 0.0931 0.037 Uiso 1 1 calc R . .
C17B C 0.1770(3) 0.9327(9) 0.0298(2) 0.0381(14) Uani 1 1 d . . .
H17C H 0.1575 0.8865 -0.0080 0.046 Uiso 1 1 calc R . .
H17D H 0.2161 0.9976 0.0343 0.046 Uiso 1 1 calc R . .
C18B C 0.1311(3) 1.0651(9) 0.0392(2) 0.0389(14) Uani 1 1 d . . .
H18C H 0.1559 1.1582 0.0657 0.047 Uiso 1 1 calc R . .
H18D H 0.1059 1.1269 0.0044 0.047 Uiso 1 1 calc R . .
C21B C 0.0145(2) 0.7158(8) 0.1685(2) 0.0270(12) Uani 1 1 d . . .
H21B H 0.0121 0.7193 0.2049 0.032 Uiso 1 1 calc R . .
C22B C 0.0133(3) 0.5187(9) 0.1522(3) 0.0464(17) Uani 1 1 d . . .
H22D H 0.0504 0.4567 0.1787 0.056 Uiso 1 1 calc R . .
H22E H 0.0137 0.5113 0.1159 0.056 Uiso 1 1 calc R . .
H22F H -0.0251 0.4614 0.1516 0.056 Uiso 1 1 calc R . .
C23B C -0.0423(3) 0.8179(10) 0.1284(3) 0.0486(18) Uani 1 1 d . . .
H23D H -0.0400 0.9443 0.1397 0.058 Uiso 1 1 calc R . .
H23E H -0.0811 0.7633 0.1277 0.058 Uiso 1 1 calc R . .
H23F H -0.0423 0.8117 0.0919 0.058 Uiso 1 1 calc R . .
C24B C 0.0866(2) 1.0559(7) 0.1935(2) 0.0276(12) Uani 1 1 d . . .
H24B H 0.0533 1.1140 0.1608 0.033 Uiso 1 1 calc R . .
C25B C 0.1490(3) 1.1467(8) 0.2027(3) 0.0404(15) Uani 1 1 d . . .
H25D H 0.1597 1.1232 0.1715 0.049 Uiso 1 1 calc R . .
H25E H 0.1823 1.0983 0.2359 0.049 Uiso 1 1 calc R . .
H25F H 0.1453 1.2772 0.2067 0.049 Uiso 1 1 calc R . .
C26B C 0.0692(3) 1.0893(9) 0.2417(3) 0.0419(15) Uani 1 1 d . . .
H26D H 0.0289 1.0303 0.2350 0.050 Uiso 1 1 calc R . .
H26E H 0.0653 1.2194 0.2462 0.050 Uiso 1 1 calc R . .
H26F H 0.1022 1.0397 0.2749 0.050 Uiso 1 1 calc R . .

loop_
_atom_site_aniso_label
_atom_site_aniso_U_11
_atom_site_aniso_U_22
_atom_site_aniso_U_33
_atom_site_aniso_U_23
_atom_site_aniso_U_13
_atom_site_aniso_U_12
IrA 0.02019(9) 0.02594(12) 0.01994(11) -0.00172(8) 0.00898(8) -0.00445(8)
P1A 0.0191(6) 0.0235(7) 0.0218(7) 0.0007(5) 0.0091(5) -0.0024(5)
O1A 0.0210(16) 0.035(2) 0.0206(19) -0.0057(16) 0.0089(14) -0.0075(15)
C1A 0.029(3) 0.026(3) 0.021(3) -0.001(2) 0.008(2) -0.004(2)
C2A 0.020(2) 0.021(3) 0.019(3) 0.000(2) 0.0063(19) 0.0003(19)
C3A 0.019(2) 0.028(3) 0.022(3) 0.000(2) 0.0076(19) 0.000(2)
C3AA 0.027(2) 0.021(3) 0.021(3) 0.003(2) 0.009(2) 0.005(2)
C4A 0.030(3) 0.039(4) 0.028(3) 0.001(3) 0.015(2) 0.003(2)
C5A 0.044(3) 0.048(4) 0.034(4) 0.004(3) 0.026(3) 0.010(3)
C6A 0.053(4) 0.045(4) 0.028(3) -0.008(3) 0.018(3) 0.000(3)
C7A 0.042(3) 0.031(3) 0.031(3) -0.005(3) 0.011(3) -0.009(3)
C7AA 0.030(3) 0.026(3) 0.022(3) 0.003(2) 0.009(2) 0.000(2)
C11A 0.023(3) 0.052(4) 0.022(3) -0.004(3) 0.008(2) -0.005(2)
C12A 0.041(3) 0.034(4) 0.025(3) -0.004(3) 0.004(2) -0.017(3)
C13A 0.064(4) 0.034(4) 0.040(4) -0.008(3) 0.010(3) 0.005(3)
C14A 0.042(3) 0.050(4) 0.036(4) -0.008(3) 0.014(3) 0.015(3)
C15A 0.025(3) 0.053(4) 0.024(3) -0.005(3) 0.013(2) -0.002(2)
C16A 0.038(3) 0.036(3) 0.028(3) -0.002(3) 0.020(3) -0.013(2)
C17A 0.048(4) 0.039(4) 0.032(3) 0.007(3) 0.012(3) -0.007(3)
C18A 0.030(3) 0.047(4) 0.024(3) 0.005(3) 0.007(2) 0.004(3)
C21A 0.026(3) 0.031(3) 0.033(3) -0.002(2) 0.014(2) -0.004(2)
C22A 0.058(4) 0.036(4) 0.048(4) 0.005(3) 0.033(3) -0.007(3)
C23A 0.040(3) 0.028(3) 0.046(4) 0.008(3) 0.018(3) 0.003(2)
C24A 0.022(2) 0.039(3) 0.028(3) -0.001(2) 0.010(2) 0.003(2)
C25A 0.036(3) 0.047(5) 0.079(6) 0.008(4) 0.012(3) 0.014(3)
C26A 0.019(3) 0.071(5) 0.042(4) -0.005(3) 0.008(2) -0.005(3)
IrB 0.02080(9) 0.02356(12) 0.01737(11) 0.00242(8) 0.01009(7) 0.00484(8)
P1B 0.0202(6) 0.0213(7) 0.0186(7) 0.0020(5) 0.0103(5) 0.0041(5)
O1B 0.0219(16) 0.030(2) 0.0211(19) 0.0050(15) 0.0103(14) 0.0071(14)
C1B 0.025(2) 0.027(3) 0.022(3) 0.002(2) 0.006(2) 0.005(2)
C2B 0.024(2) 0.022(3) 0.021(3) 0.003(2) 0.010(2) 0.001(2)
C3B 0.021(2) 0.017(3) 0.020(3) 0.006(2) 0.0080(19) 0.0027(18)
C3AB 0.025(2) 0.023(3) 0.015(2) 0.001(2) 0.0064(19) -0.006(2)
C4B 0.028(3) 0.032(3) 0.023(3) 0.000(2) 0.009(2) -0.007(2)
C5B 0.040(3) 0.042(4) 0.025(3) 0.000(3) 0.016(2) -0.010(3)
C6B 0.050(4) 0.040(4) 0.021(3) 0.010(3) 0.010(3) -0.009(3)
C7B 0.037(3) 0.035(4) 0.028(3) 0.009(3) 0.006(2) 0.003(2)
C7AB 0.032(3) 0.024(3) 0.023(3) 0.001(2) 0.007(2) -0.002(2)
C11B 0.037(3) 0.031(3) 0.018(3) 0.006(2) 0.006(2) 0.008(2)
C12B 0.025(2) 0.036(3) 0.023(3) 0.004(2) 0.009(2) 0.010(2)
C13B 0.027(3) 0.043(4) 0.026(3) -0.007(3) 0.008(2) -0.002(2)
C14B 0.034(3) 0.037(4) 0.031(3) -0.011(3) 0.011(2) 0.004(3)
C15B 0.029(3) 0.030(3) 0.028(3) -0.002(2) 0.015(2) 0.009(2)
C16B 0.023(2) 0.050(4) 0.024(3) -0.003(3) 0.013(2) 0.002(2)
C17B 0.042(3) 0.051(4) 0.023(3) -0.001(3) 0.015(3) -0.014(3)
C18B 0.051(4) 0.034(4) 0.023(3) 0.007(3) 0.006(3) -0.006(3)
C21B 0.022(2) 0.036(3) 0.025(3) 0.003(2) 0.012(2) 0.001(2)
C22B 0.041(3) 0.042(4) 0.056(4) 0.003(3) 0.019(3) -0.008(3)
C23B 0.023(3) 0.064(5) 0.054(4) 0.014(4) 0.011(3) 0.010(3)
C24B 0.036(3) 0.023(3) 0.029(3) 0.001(2) 0.019(2) 0.005(2)
C25B 0.044(3) 0.025(3) 0.053(4) -0.006(3) 0.020(3) -0.005(3)
C26B 0.067(4) 0.029(3) 0.041(4) -0.004(3) 0.034(3) 0.010(3)

loop_
_geom_bond_atom_site_label_1
_geom_bond_atom_site_label_2
_geom_bond_distance
_geom_bond_site_symmetry_2
_geom_bond_publ_flag
IrA O1A 2.058(3) . ?
IrA C12A 2.099(6) . ?
IrA C11A 2.117(5) . ?
IrA C16A 2.164(5) . ?
IrA C15A 2.181(5) . ?
IrA P1A 2.3203(13) . ?
P1A C3A 1.779(5) . ?
P1A C21A 1.853(6) . ?
P1A C24A 1.853(5) . ?
O1A C2A 1.302(6) . ?
C1A C7AA 1.499(7) . ?
C1A C2A 1.514(7) . ?
C2A C3A 1.380(7) . ?
C3A C3AA 1.467(7) . ?
C3AA C4A 1.399(7) . ?
C3AA C7AA 1.415(7) . ?
C4A C5A 1.392(8) . ?
C5A C6A 1.372(9) . ?
C6A C7A 1.395(8) . ?
C7A C7AA 1.376(8) . ?
C11A C12A 1.410(9) . ?
C11A C18A 1.507(8) . ?
C12A C13A 1.525(9) . ?
C13A C14A 1.516(10) . ?
C14A C15A 1.512(9) . ?
C15A C16A 1.400(8) . ?
C16A C17A 1.504(8) . ?
C17A C18A 1.524(8) . ?
C21A C22A 1.523(8) . ?
C21A C23A 1.523(8) . ?
C24A C26A 1.526(8) . ?
C24A C25A 1.538(9) . ?
IrB O1B 2.059(3) . ?
IrB C11B 2.105(5) . ?
IrB C12B 2.122(5) . ?
IrB C15B 2.172(5) . ?
IrB C16B 2.184(5) . ?
IrB P1B 2.3183(13) . ?
P1B C3B 1.779(5) . ?
P1B C21B 1.843(5) . ?
P1B C24B 1.844(6) . ?
O1B C2B 1.311(6) . ?
C1B C7AB 1.505(7) . ?
C1B C2B 1.518(7) . ?
C2B C3B 1.369(7) . ?
C3B C3AB 1.469(7) . ?
C3AB C4B 1.381(7) . ?
C3AB C7AB 1.406(7) . ?
C4B C5B 1.391(8) . ?
C5B C6B 1.386(9) . ?
C6B C7B 1.396(8) . ?
C7B C7AB 1.382(8) . ?
C11B C12B 1.404(8) . ?
C11B C18B 1.522(8) . ?
C12B C13B 1.526(8) . ?
C13B C14B 1.523(8) . ?
C14B C15B 1.504(7) . ?
C15B C16B 1.393(8) . ?
C16B C17B 1.516(9) . ?
C17B C18B 1.541(9) . ?
C21B C22B 1.521(9) . ?
C21B C23B 1.522(8) . ?
C24B C25B 1.521(8) . ?
C24B C26B 1.524(7) . ?
